data_7206262
loop_
_publ_author_name
'Niu, Yun-Yin'
'Wang, Ling-Fang'
'Lv, Xiao-Rui'
'Du, Hai-Juan'
'Qiao, Yong-Zhen'
'Wang, Hong-Mei'
'Song, Li-Sha'
'Wu, Ben-Lai'
'Hou, Hong-Wei'
'Ng, Seik Weng'

_publ_section_title
;
 Construction and isomeric transformation of polyoxometalates directed
 by 1,\w-bis(pyridinium)alkane templates
;
_journal_issue 16
_journal_name_full CrystEngComm
_journal_page_first 5071
_journal_paper_doi 10.1039/c1ce05245d
_journal_volume 13
_journal_year 2011
_chemical_formula_sum 'C40 H60 Mo8 N4 O26'
_chemical_formula_weight 1780.44
_chemical_name_systematic
;

?

;
_space_group_IT_number 14
_symmetry_cell_setting monoclinic
_symmetry_space_group_name_Hall '-P 2yn'
_symmetry_space_group_name_H-M 'P 1 21/n 1'
_atom_sites_solution_hydrogens geom
_atom_sites_solution_primary direct
_atom_sites_solution_secondary difmap
_audit_creation_method SHELXL-97
_cell_angle_alpha 90.00
_cell_angle_beta 97.3510(10)
_cell_angle_gamma 90.00
_cell_formula_units_Z 2
_cell_length_a 11.1947(8)
_cell_length_b 17.5265(13)
_cell_length_c 14.1876(10)
_cell_measurement_reflns_used 5065
_cell_measurement_temperature 295(2)
_cell_measurement_theta_max 29.74
_cell_measurement_theta_min 2.48
_cell_volume 2760.8(3)
_computing_cell_refinement 'Bruker SMART'
_computing_data_collection 'Bruker SMART'
_computing_data_reduction 'Bruker SAINT'
_computing_molecular_graphics 'Bruker SHELXTL'
_computing_publication_material 'Bruker SHELXTL'
_computing_structure_refinement 'SHELXL-97 (Sheldrick, 1997)'
_computing_structure_solution 'SHELXS-97 (Sheldrick, 1990)'
_diffrn_ambient_temperature 295(2)
_diffrn_measured_fraction_theta_full 0.999
_diffrn_measured_fraction_theta_max 0.999
_diffrn_measurement_device_type 'CCD area detector'
_diffrn_measurement_method 'phi and omega scans'
_diffrn_radiation_monochromator graphite
_diffrn_radiation_source 'fine-focus sealed tube'
_diffrn_radiation_type MoK\a
_diffrn_radiation_wavelength 0.71073
_diffrn_reflns_av_R_equivalents 0.0380
_diffrn_reflns_av_sigmaI/netI 0.0415
_diffrn_reflns_limit_h_max 13
_diffrn_reflns_limit_h_min -13
_diffrn_reflns_limit_k_max 15
_diffrn_reflns_limit_k_min -21
_diffrn_reflns_limit_l_max 17
_diffrn_reflns_limit_l_min -14
_diffrn_reflns_number 15100
_diffrn_reflns_theta_full 25.50
_diffrn_reflns_theta_max 25.50
_diffrn_reflns_theta_min 2.17
_exptl_absorpt_coefficient_mu 1.842
_exptl_absorpt_correction_T_max 0.7328
_exptl_absorpt_correction_T_min 0.6767
_exptl_absorpt_correction_type multi-scan
_exptl_absorpt_process_details sadabs
_exptl_crystal_colour colorless
_exptl_crystal_density_diffrn 2.142
_exptl_crystal_density_method 'not measured'
_exptl_crystal_description BLOCK
_exptl_crystal_F_000 1744
_exptl_crystal_size_max 0.23
_exptl_crystal_size_mid 0.19
_exptl_crystal_size_min 0.18
_refine_diff_density_max 0.591
_refine_diff_density_min -0.965
_refine_diff_density_rms 0.146
_refine_ls_extinction_method none
_refine_ls_goodness_of_fit_ref 1.050
_refine_ls_hydrogen_treatment constr
_refine_ls_matrix_type full
_refine_ls_number_parameters 352
_refine_ls_number_reflns 5137
_refine_ls_number_restraints 0
_refine_ls_restrained_S_all 1.050
_refine_ls_R_factor_all 0.0330
_refine_ls_R_factor_gt 0.0299
_refine_ls_shift/su_max 0.001
_refine_ls_shift/su_mean 0.000
_refine_ls_structure_factor_coef Fsqd
_refine_ls_weighting_details 'calc w=1/[\s^2^(Fo^2^)+(0.0495P)^2^+0.3403P] where P=(Fo^2^+2Fc^2^)/3'
_refine_ls_weighting_scheme calc
_refine_ls_wR_factor_gt 0.0796
_refine_ls_wR_factor_ref 0.0825
_reflns_number_gt 4651
_reflns_number_total 5137
_reflns_threshold_expression >2sigma(I)
_cod_data_source_file c1ce05245d.txt
_cod_data_source_block 8
_cod_depositor_comments
;
The following automatic conversions were performed:

'_symmetry_cell_setting' value 'Monoclinic' changed to 'monoclinic'
according to /home/saulius/struct/CIF-dictionaries/cif_core.dic
dictionary named 'cif_core.dic' version 2.4.1 from 2010-06-29.

Automatic conversion script
Id: cif_fix_values 1715 2011-07-08 13:25:40Z adriana 
;
_cod_original_sg_symbol_H-M P2(1)/n
_cod_database_code 7206262

loop_
_symmetry_equiv_pos_as_xyz
'x, y, z'
'-x+1/2, y+1/2, -z+1/2'
'-x, -y, -z'
'x-1/2, -y-1/2, z-1/2'

loop_
_atom_site_label
_atom_site_type_symbol
_atom_site_fract_x
_atom_site_fract_y
_atom_site_fract_z
_atom_site_U_iso_or_equiv
_atom_site_adp_type
_atom_site_occupancy
_atom_site_symmetry_multiplicity
_atom_site_calc_flag
_atom_site_refinement_flags
_atom_site_disorder_assembly
_atom_site_disorder_group
Mo1 Mo 0.52303(2) 0.156505(13) 0.555199(18) 0.02556(9) Uani 1 1 d . . .
Mo2 Mo 0.67702(2) 0.067004(14) 0.393442(19) 0.02898(9) Uani 1 1 d . . .
Mo3 Mo 0.52689(2) -0.059550(15) 0.258311(19) 0.02935(9) Uani 1 1 d . . .
Mo4 Mo 0.62919(2) -0.032091(13) 0.576989(17) 0.02308(9) Uani 1 1 d . . .
O1 O 0.56622(17) 0.13548(11) 0.68549(14) 0.0291(4) Uani 1 1 d . . .
O2 O 0.39100(19) 0.20387(12) 0.55541(17) 0.0377(5) Uani 1 1 d . . .
O3 O 0.62361(19) 0.22563(12) 0.53618(16) 0.0366(5) Uani 1 1 d . . .
O4 O 0.67339(17) 0.06835(10) 0.53342(14) 0.0254(4) Uani 1 1 d . . .
O5 O 0.8039(2) 0.01502(14) 0.39344(18) 0.0440(6) Uani 1 1 d . . .
O6 O 0.7178(2) 0.15833(13) 0.37299(17) 0.0442(6) Uani 1 1 d . . .
O7 O 0.55552(17) -0.03584(10) 0.42898(14) 0.0247(4) Uani 1 1 d . . .
O8 O 0.5912(2) 0.04183(12) 0.27300(15) 0.0344(5) Uani 1 1 d . . .
O9 O 0.4571(2) -0.05985(13) 0.14524(17) 0.0448(6) Uani 1 1 d . . .
O10 O 0.6560(2) -0.10926(13) 0.25540(18) 0.0439(6) Uani 1 1 d . . .
O11 O 0.75741(19) -0.08055(12) 0.56868(16) 0.0364(5) Uani 1 1 d . . .
O12 O 0.51290(18) -0.11457(11) 0.57624(14) 0.0272(4) Uani 1 1 d . . .
O13 O 0.63549(18) -0.01028(12) 0.69755(14) 0.0311(5) Uani 1 1 d . . .
N1 N 0.4425(2) 1.19666(16) 1.0822(2) 0.0413(7) Uani 1 1 d . . .
N2 N -0.3612(2) 0.67107(17) 0.6776(2) 0.0425(7) Uani 1 1 d . . .
C1 C 0.5561(3) 1.1892(2) 1.1276(3) 0.0528(10) Uani 1 1 d . . .
H1 H 0.5768 1.1465 1.1650 0.063 Uiso 1 1 calc R . .
C2 C 0.6399(3) 1.2439(2) 1.1186(3) 0.0596(11) Uani 1 1 d . . .
H2 H 0.7180 1.2380 1.1492 0.072 Uiso 1 1 calc R . .
C3 C 0.6101(4) 1.3074(2) 1.0649(3) 0.0575(11) Uani 1 1 d . . .
H3 H 0.6670 1.3452 1.0588 0.069 Uiso 1 1 calc R . .
C4 C 0.4946(4) 1.3145(2) 1.0202(3) 0.0571(10) Uani 1 1 d . . .
H4 H 0.4725 1.3572 0.9831 0.069 Uiso 1 1 calc R . .
C5 C 0.4125(3) 1.2587(2) 1.0302(3) 0.0513(9) Uani 1 1 d . . .
H5 H 0.3340 1.2640 1.0002 0.062 Uiso 1 1 calc R . .
C6 C 0.3526(3) 1.1360(2) 1.0881(3) 0.0463(9) Uani 1 1 d . . .
H6A H 0.2741 1.1591 1.0898 0.056 Uiso 1 1 calc R . .
H6B H 0.3731 1.1078 1.1467 0.056 Uiso 1 1 calc R . .
C7 C 0.3460(3) 1.0815(2) 1.0049(3) 0.0481(9) Uani 1 1 d . . .
H7A H 0.4183 1.0504 1.0104 0.058 Uiso 1 1 calc R . .
H7B H 0.3415 1.1101 0.9461 0.058 Uiso 1 1 calc R . .
C8 C 0.2360(3) 1.0301(2) 1.0027(3) 0.0508(9) Uani 1 1 d . . .
H8A H 0.2414 1.0019 1.0619 0.061 Uiso 1 1 calc R . .
H8B H 0.1645 1.0618 0.9985 0.061 Uiso 1 1 calc R . .
C9 C 0.2220(4) 0.9740(2) 0.9208(3) 0.0544(10) Uani 1 1 d . . .
H9A H 0.2835 0.9349 0.9326 0.065 Uiso 1 1 calc R . .
H9B H 0.2349 1.0005 0.8630 0.065 Uiso 1 1 calc R . .
C10 C 0.0991(3) 0.9359(2) 0.9060(3) 0.0528(10) Uani 1 1 d . . .
H10A H 0.0927 0.9025 0.9597 0.063 Uiso 1 1 calc R . .
H10B H 0.0381 0.9751 0.9065 0.063 Uiso 1 1 calc R . .
C11 C 0.0705(3) 0.8898(2) 0.8159(3) 0.0508(9) Uani 1 1 d . . .
H11A H 0.1249 0.8466 0.8179 0.061 Uiso 1 1 calc R . .
H11B H 0.0835 0.9212 0.7619 0.061 Uiso 1 1 calc R . .
C12 C -0.0586(3) 0.8611(2) 0.8030(3) 0.0473(9) Uani 1 1 d . . .
H12A H -0.0736 0.8360 0.8613 0.057 Uiso 1 1 calc R . .
H12B H -0.1118 0.9049 0.7941 0.057 Uiso 1 1 calc R . .
C13 C -0.0920(3) 0.80652(19) 0.7215(3) 0.0450(8) Uani 1 1 d . . .
H13A H -0.0338 0.7653 0.7250 0.054 Uiso 1 1 calc R . .
H13B H -0.0897 0.8331 0.6618 0.054 Uiso 1 1 calc R . .
C14 C -0.2176(3) 0.7739(2) 0.7247(3) 0.0434(8) Uani 1 1 d . . .
H14A H -0.2207 0.7518 0.7870 0.052 Uiso 1 1 calc R . .
H14B H -0.2753 0.8154 0.7170 0.052 Uiso 1 1 calc R . .
C15 C -0.2557(3) 0.7138(2) 0.6503(3) 0.0496(9) Uani 1 1 d . . .
H15A H -0.2771 0.7378 0.5889 0.060 Uiso 1 1 calc R . .
H15B H -0.1896 0.6788 0.6454 0.060 Uiso 1 1 calc R . .
C16 C -0.3433(3) 0.6102(2) 0.7339(3) 0.0519(10) Uani 1 1 d . . .
H16 H -0.2654 0.5920 0.7504 0.062 Uiso 1 1 calc R . .
C17 C -0.4374(4) 0.5736(2) 0.7680(4) 0.0594(11) Uani 1 1 d . . .
H17 H -0.4236 0.5309 0.8068 0.071 Uiso 1 1 calc R . .
C18 C -0.5526(4) 0.6012(2) 0.7440(3) 0.0577(10) Uani 1 1 d . . .
H18 H -0.6177 0.5778 0.7669 0.069 Uiso 1 1 calc R . .
C19 C -0.5691(3) 0.6631(3) 0.6862(3) 0.0657(12) Uani 1 1 d . . .
H19 H -0.6465 0.6818 0.6686 0.079 Uiso 1 1 calc R . .
C20 C -0.4735(4) 0.6981(3) 0.6539(3) 0.0632(12) Uani 1 1 d . . .
H20 H -0.4860 0.7410 0.6153 0.076 Uiso 1 1 calc R . .

loop_
_atom_site_aniso_label
_atom_site_aniso_U_11
_atom_site_aniso_U_22
_atom_site_aniso_U_33
_atom_site_aniso_U_23
_atom_site_aniso_U_13
_atom_site_aniso_U_12
Mo1 0.02686(15) 0.02131(15) 0.02823(16) -0.00070(9) 0.00251(11) 0.00080(9)
Mo2 0.02754(15) 0.03151(16) 0.02919(17) -0.00049(10) 0.00859(12) -0.00459(10)
Mo3 0.02960(16) 0.03216(16) 0.02704(16) -0.00154(10) 0.00645(12) -0.00085(11)
Mo4 0.02058(14) 0.02291(14) 0.02497(15) 0.00103(9) -0.00005(10) 0.00242(9)
O1 0.0297(10) 0.0285(10) 0.0284(11) -0.0046(8) 0.0017(9) -0.0032(8)
O2 0.0345(12) 0.0349(12) 0.0428(14) -0.0017(10) 0.0012(10) 0.0074(9)
O3 0.0411(12) 0.0294(11) 0.0398(13) -0.0041(9) 0.0066(10) -0.0075(9)
O4 0.0213(9) 0.0238(10) 0.0307(11) -0.0019(8) 0.0021(8) -0.0015(8)
O5 0.0328(12) 0.0563(15) 0.0449(15) -0.0016(11) 0.0126(11) 0.0049(11)
O6 0.0475(13) 0.0411(13) 0.0464(15) 0.0008(10) 0.0147(12) -0.0138(11)
O7 0.0235(9) 0.0240(10) 0.0267(11) 0.0006(8) 0.0037(8) 0.0016(8)
O8 0.0411(12) 0.0364(12) 0.0267(12) 0.0047(9) 0.0089(10) -0.0048(10)
O9 0.0503(14) 0.0527(15) 0.0307(13) -0.0020(10) 0.0031(11) -0.0016(12)
O10 0.0342(12) 0.0450(14) 0.0541(16) -0.0058(11) 0.0120(11) 0.0017(10)
O11 0.0295(11) 0.0375(12) 0.0410(14) 0.0004(10) 0.0003(10) 0.0096(9)
O12 0.0291(10) 0.0267(10) 0.0255(11) 0.0027(8) 0.0018(8) 0.0004(8)
O13 0.0314(11) 0.0340(11) 0.0264(11) -0.0001(8) -0.0020(9) 0.0010(9)
N1 0.0361(14) 0.0482(17) 0.0412(17) 0.0059(13) 0.0112(13) 0.0043(12)
N2 0.0387(15) 0.0480(17) 0.0385(17) 0.0020(13) -0.0042(13) 0.0031(13)
C1 0.046(2) 0.055(2) 0.059(3) 0.0162(18) 0.0091(18) 0.0163(18)
C2 0.0299(17) 0.071(3) 0.077(3) 0.014(2) 0.0054(19) 0.0023(18)
C3 0.049(2) 0.057(3) 0.071(3) 0.008(2) 0.025(2) -0.0033(19)
C4 0.058(2) 0.056(2) 0.060(3) 0.0192(19) 0.017(2) 0.006(2)
C5 0.0412(19) 0.059(2) 0.053(2) 0.0149(18) 0.0044(18) 0.0078(17)
C6 0.0427(19) 0.048(2) 0.051(2) 0.0021(16) 0.0183(17) -0.0012(16)
C7 0.0404(19) 0.055(2) 0.051(2) 0.0025(17) 0.0138(17) 0.0015(17)
C8 0.0416(19) 0.057(2) 0.055(3) 0.0011(17) 0.0131(18) -0.0016(17)
C9 0.045(2) 0.053(2) 0.068(3) 0.0008(19) 0.017(2) 0.0015(18)
C10 0.049(2) 0.055(2) 0.055(3) 0.0085(18) 0.0129(19) -0.0072(18)
C11 0.0446(19) 0.045(2) 0.064(3) 0.0084(17) 0.0121(18) 0.0046(17)
C12 0.048(2) 0.0400(19) 0.056(2) 0.0085(16) 0.0148(18) -0.0036(16)
C13 0.0456(19) 0.0394(19) 0.050(2) 0.0138(16) 0.0068(17) 0.0007(16)
C14 0.0426(18) 0.0394(19) 0.048(2) 0.0108(15) 0.0065(16) 0.0052(15)
C15 0.047(2) 0.061(2) 0.040(2) 0.0103(17) 0.0016(17) -0.0014(18)
C16 0.0380(19) 0.045(2) 0.069(3) 0.0080(18) -0.0072(18) 0.0070(16)
C17 0.050(2) 0.043(2) 0.083(3) 0.0055(19) 0.000(2) -0.0021(18)
C18 0.044(2) 0.057(3) 0.071(3) -0.011(2) 0.005(2) -0.0062(19)
C19 0.036(2) 0.084(3) 0.073(3) 0.008(2) -0.007(2) 0.011(2)
C20 0.051(2) 0.073(3) 0.061(3) 0.023(2) -0.009(2) 0.015(2)

loop_
_atom_type_symbol
_atom_type_description
_atom_type_scat_dispersion_real
_atom_type_scat_dispersion_imag
_atom_type_scat_source
C C 0.0033 0.0016 'International Tables Vol C Tables 4.2.6.8 and 6.1.1.4'
H H 0.0000 0.0000 'International Tables Vol C Tables 4.2.6.8 and 6.1.1.4'
N N 0.0061 0.0033 'International Tables Vol C Tables 4.2.6.8 and 6.1.1.4'
O O 0.0106 0.0060 'International Tables Vol C Tables 4.2.6.8 and 6.1.1.4'
Mo Mo -1.6832 0.6857 'International Tables Vol C Tables 4.2.6.8 and 6.1.1.4'

loop_
_geom_angle_atom_site_label_1
_geom_angle_atom_site_label_2
_geom_angle_atom_site_label_3
_geom_angle
_geom_angle_site_symmetry_1
_geom_angle_site_symmetry_3
_geom_angle_publ_flag
O2 Mo1 O3 104.29(11) . . ?
O2 Mo1 O1 102.01(10) . . ?
O3 Mo1 O1 101.71(10) . . ?
O2 Mo1 O12 96.33(10) . 3_656 ?
O3 Mo1 O12 99.93(10) . 3_656 ?
O1 Mo1 O12 147.04(8) . 3_656 ?
O2 Mo1 O7 96.04(9) . 3_656 ?
O3 Mo1 O7 159.34(9) . 3_656 ?
O1 Mo1 O7 77.24(8) . 3_656 ?
O12 Mo1 O7 73.76(7) 3_656 3_656 ?
O2 Mo1 O4 165.42(9) . . ?
O3 Mo1 O4 86.98(9) . . ?
O1 Mo1 O4 84.36(8) . . ?
O12 Mo1 O4 72.26(7) 3_656 . ?
O7 Mo1 O4 72.37(7) 3_656 . ?
O2 Mo1 Mo4 86.33(7) . 3_656 ?
O3 Mo1 Mo4 134.66(8) . 3_656 ?
O1 Mo1 Mo4 119.27(6) . 3_656 ?
O12 Mo1 Mo4 34.72(6) 3_656 3_656 ?
O7 Mo1 Mo4 42.04(5) 3_656 3_656 ?
O4 Mo1 Mo4 79.13(5) . 3_656 ?
O5 Mo2 O6 105.32(12) . . ?
O5 Mo2 O8 101.72(11) . . ?
O6 Mo2 O8 100.42(10) . . ?
O5 Mo2 O4 97.52(10) . . ?
O6 Mo2 O4 101.49(10) . . ?
O8 Mo2 O4 145.71(8) . . ?
O5 Mo2 O7 95.52(10) . . ?
O6 Mo2 O7 159.04(10) . . ?
O8 Mo2 O7 77.02(8) . . ?
O4 Mo2 O7 73.09(7) . . ?
O5 Mo2 O12 164.39(10) . 3_656 ?
O6 Mo2 O12 88.07(9) . 3_656 ?
O8 Mo2 O12 83.29(8) . 3_656 ?
O4 Mo2 O12 71.47(7) . 3_656 ?
O7 Mo2 O12 70.99(7) . 3_656 ?
O9 Mo3 O10 105.51(12) . . ?
O9 Mo3 O8 103.14(10) . . ?
O10 Mo3 O8 99.76(11) . . ?
O9 Mo3 O1 100.48(10) . 3_656 ?
O10 Mo3 O1 99.41(10) . 3_656 ?
O8 Mo3 O1 144.18(9) . 3_656 ?
O9 Mo3 O13 88.58(9) . 3_656 ?
O10 Mo3 O13 165.89(10) . 3_656 ?
O8 Mo3 O13 77.31(8) . 3_656 ?
O1 Mo3 O13 76.74(8) 3_656 3_656 ?
O9 Mo3 O7 158.21(10) . . ?
O10 Mo3 O7 96.19(10) . . ?
O8 Mo3 O7 74.59(8) . . ?
O1 Mo3 O7 73.48(7) 3_656 . ?
O13 Mo3 O7 69.70(7) 3_656 . ?
O11 Mo4 O13 104.54(10) . . ?
O11 Mo4 O12 101.57(10) . . ?
O13 Mo4 O12 96.38(9) . . ?
O11 Mo4 O4 100.36(10) . . ?
O13 Mo4 O4 97.64(9) . . ?
O12 Mo4 O4 150.01(8) . . ?
O11 Mo4 O7 98.03(9) . . ?
O13 Mo4 O7 157.43(9) . . ?
O12 Mo4 O7 78.45(8) . . ?
O4 Mo4 O7 78.45(8) . . ?
O11 Mo4 O7 173.99(9) . 3_656 ?
O13 Mo4 O7 81.44(8) . 3_656 ?
O12 Mo4 O7 78.08(7) . 3_656 ?
O4 Mo4 O7 77.97(7) . 3_656 ?
O7 Mo4 O7 76.00(8) . 3_656 ?
O11 Mo4 Mo1 90.57(8) . 3_656 ?
O13 Mo4 Mo1 132.18(7) . 3_656 ?
O12 Mo4 Mo1 35.80(6) . 3_656 ?
O4 Mo4 Mo1 124.31(6) . 3_656 ?
O7 Mo4 Mo1 45.89(5) . 3_656 ?
O7 Mo4 Mo1 85.71(5) 3_656 3_656 ?
Mo1 O1 Mo3 117.17(10) . 3_656 ?
Mo4 O4 Mo2 110.10(9) . . ?
Mo4 O4 Mo1 109.81(8) . . ?
Mo2 O4 Mo1 104.29(8) . . ?
Mo4 O7 Mo1 92.07(7) . 3_656 ?
Mo4 O7 Mo2 91.48(7) . . ?
Mo1 O7 Mo2 163.64(9) 3_656 . ?
Mo4 O7 Mo4 104.00(8) . 3_656 ?
Mo1 O7 Mo4 96.99(7) 3_656 3_656 ?
Mo2 O7 Mo4 97.63(7) . 3_656 ?
Mo4 O7 Mo3 163.31(9) . . ?
Mo1 O7 Mo3 86.40(6) 3_656 . ?
Mo2 O7 Mo3 85.63(6) . . ?
Mo4 O7 Mo3 92.68(7) 3_656 . ?
Mo2 O8 Mo3 116.86(10) . . ?
Mo4 O12 Mo1 109.47(10) . 3_656 ?
Mo4 O12 Mo2 110.64(9) . 3_656 ?
Mo1 O12 Mo2 102.73(8) 3_656 3_656 ?
Mo4 O13 Mo3 116.17(10) . 3_656 ?
C5 N1 C1 119.7(3) . . ?
C5 N1 C6 119.6(3) . . ?
C1 N1 C6 120.7(3) . . ?
C16 N2 C20 119.7(3) . . ?
C16 N2 C15 119.7(3) . . ?
C20 N2 C15 120.3(3) . . ?
N1 C1 C2 120.4(3) . . ?
N1 C1 H1 119.8 . . ?
C2 C1 H1 119.8 . . ?
C1 C2 C3 120.3(4) . . ?
C1 C2 H2 119.9 . . ?
C3 C2 H2 119.9 . . ?
C2 C3 C4 118.7(4) . . ?
C2 C3 H3 120.6 . . ?
C4 C3 H3 120.6 . . ?
C5 C4 C3 119.8(4) . . ?
C5 C4 H4 120.1 . . ?
C3 C4 H4 120.1 . . ?
N1 C5 C4 121.1(3) . . ?
N1 C5 H5 119.4 . . ?
C4 C5 H5 119.4 . . ?
N1 C6 C7 112.2(3) . . ?
N1 C6 H6A 109.2 . . ?
C7 C6 H6A 109.2 . . ?
N1 C6 H6B 109.2 . . ?
C7 C6 H6B 109.2 . . ?
H6A C6 H6B 107.9 . . ?
C6 C7 C8 110.4(3) . . ?
C6 C7 H7A 109.6 . . ?
C8 C7 H7A 109.6 . . ?
C6 C7 H7B 109.6 . . ?
C8 C7 H7B 109.6 . . ?
H7A C7 H7B 108.1 . . ?
C9 C8 C7 113.8(3) . . ?
C9 C8 H8A 108.8 . . ?
C7 C8 H8A 108.8 . . ?
C9 C8 H8B 108.8 . . ?
C7 C8 H8B 108.8 . . ?
H8A C8 H8B 107.7 . . ?
C8 C9 C10 113.2(3) . . ?
C8 C9 H9A 108.9 . . ?
C10 C9 H9A 108.9 . . ?
C8 C9 H9B 108.9 . . ?
C10 C9 H9B 108.9 . . ?
H9A C9 H9B 107.7 . . ?
C11 C10 C9 116.2(3) . . ?
C11 C10 H10A 108.2 . . ?
C9 C10 H10A 108.2 . . ?
C11 C10 H10B 108.2 . . ?
C9 C10 H10B 108.2 . . ?
H10A C10 H10B 107.4 . . ?
C10 C11 C12 112.0(3) . . ?
C10 C11 H11A 109.2 . . ?
C12 C11 H11A 109.2 . . ?
C10 C11 H11B 109.2 . . ?
C12 C11 H11B 109.2 . . ?
H11A C11 H11B 107.9 . . ?
C13 C12 C11 116.2(3) . . ?
C13 C12 H12A 108.2 . . ?
C11 C12 H12A 108.2 . . ?
C13 C12 H12B 108.2 . . ?
C11 C12 H12B 108.2 . . ?
H12A C12 H12B 107.4 . . ?
C12 C13 C14 110.7(3) . . ?
C12 C13 H13A 109.5 . . ?
C14 C13 H13A 109.5 . . ?
C12 C13 H13B 109.5 . . ?
C14 C13 H13B 109.5 . . ?
H13A C13 H13B 108.1 . . ?
C15 C14 C13 114.8(3) . . ?
C15 C14 H14A 108.6 . . ?
C13 C14 H14A 108.6 . . ?
C15 C14 H14B 108.6 . . ?
C13 C14 H14B 108.6 . . ?
H14A C14 H14B 107.5 . . ?
N2 C15 C14 109.3(3) . . ?
N2 C15 H15A 109.8 . . ?
C14 C15 H15A 109.8 . . ?
N2 C15 H15B 109.8 . . ?
C14 C15 H15B 109.8 . . ?
H15A C15 H15B 108.3 . . ?
N2 C16 C17 121.5(3) . . ?
N2 C16 H16 119.3 . . ?
C17 C16 H16 119.3 . . ?
C16 C17 C18 119.0(4) . . ?
C16 C17 H17 120.5 . . ?
C18 C17 H17 120.5 . . ?
C19 C18 C17 118.7(4) . . ?
C19 C18 H18 120.7 . . ?
C17 C18 H18 120.7 . . ?
C18 C19 C20 120.7(4) . . ?
C18 C19 H19 119.6 . . ?
C20 C19 H19 119.6 . . ?
N2 C20 C19 120.4(4) . . ?
N2 C20 H20 119.8 . . ?
C19 C20 H20 119.8 . . ?

loop_
_geom_bond_atom_site_label_1
_geom_bond_atom_site_label_2
_geom_bond_distance
_geom_bond_site_symmetry_2
_geom_bond_publ_flag
Mo1 O2 1.696(2) . ?
Mo1 O3 1.699(2) . ?
Mo1 O1 1.886(2) . ?
Mo1 O12 1.997(2) 3_656 ?
Mo1 O7 2.3124(18) 3_656 ?
Mo1 O4 2.3343(19) . ?
Mo1 Mo4 3.2184(3) 3_656 ?
Mo2 O5 1.688(2) . ?
Mo2 O6 1.699(2) . ?
Mo2 O8 1.902(2) . ?
Mo2 O4 1.992(2) . ?
Mo2 O7 2.3513(18) . ?
Mo2 O12 2.374(2) 3_656 ?
Mo3 O9 1.692(2) . ?
Mo3 O10 1.693(2) . ?
Mo3 O8 1.919(2) . ?
Mo3 O1 1.925(2) 3_656 ?
Mo3 O13 2.342(2) 3_656 ?
Mo3 O7 2.437(2) . ?
Mo4 O11 1.685(2) . ?
Mo4 O13 1.745(2) . ?
Mo4 O12 1.9446(19) . ?
Mo4 O4 1.9504(19) . ?
Mo4 O7 2.157(2) . ?
Mo4 O7 2.3781(19) 3_656 ?
Mo4 Mo1 3.2184(4) 3_656 ?
O1 Mo3 1.925(2) 3_656 ?
O7 Mo1 2.3124(18) 3_656 ?
O7 Mo4 2.3781(19) 3_656 ?
O12 Mo1 1.997(2) 3_656 ?
O12 Mo2 2.374(2) 3_656 ?
O13 Mo3 2.342(2) 3_656 ?
N1 C5 1.334(4) . ?
N1 C1 1.356(4) . ?
N1 C6 1.473(4) . ?
N2 C16 1.332(5) . ?
N2 C20 1.346(4) . ?
N2 C15 1.490(4) . ?
C1 C2 1.358(5) . ?
C1 H1 0.9300 . ?
C2 C3 1.367(6) . ?
C2 H2 0.9300 . ?
C3 C4 1.370(5) . ?
C3 H3 0.9300 . ?
C4 C5 1.362(5) . ?
C4 H4 0.9300 . ?
C5 H5 0.9300 . ?
C6 C7 1.514(5) . ?
C6 H6A 0.9700 . ?
C6 H6B 0.9700 . ?
C7 C8 1.523(5) . ?
C7 H7A 0.9700 . ?
C7 H7B 0.9700 . ?
C8 C9 1.515(5) . ?
C8 H8A 0.9700 . ?
C8 H8B 0.9700 . ?
C9 C10 1.519(5) . ?
C9 H9A 0.9700 . ?
C9 H9B 0.9700 . ?
C10 C11 1.510(6) . ?
C10 H10A 0.9700 . ?
C10 H10B 0.9700 . ?
C11 C12 1.519(5) . ?
C11 H11A 0.9700 . ?
C11 H11B 0.9700 . ?
C12 C13 1.510(5) . ?
C12 H12A 0.9700 . ?
C12 H12B 0.9700 . ?
C13 C14 1.524(5) . ?
C13 H13A 0.9700 . ?
C13 H13B 0.9700 . ?
C14 C15 1.514(5) . ?
C14 H14A 0.9700 . ?
C14 H14B 0.9700 . ?
C15 H15A 0.9700 . ?
C15 H15B 0.9700 . ?
C16 C17 1.373(6) . ?
C16 H16 0.9300 . ?
C17 C18 1.378(5) . ?
C17 H17 0.9300 . ?
C18 C19 1.359(6) . ?
C18 H18 0.9300 . ?
C19 C20 1.363(6) . ?
C19 H19 0.9300 . ?
C20 H20 0.9300 . ?

loop_
_geom_torsion_atom_site_label_1
_geom_torsion_atom_site_label_2
_geom_torsion_atom_site_label_3
_geom_torsion_atom_site_label_4
_geom_torsion
_geom_torsion_site_symmetry_1
_geom_torsion_site_symmetry_2
_geom_torsion_site_symmetry_3
_geom_torsion_site_symmetry_4
_geom_torsion_publ_flag
O2 Mo1 O1 Mo3 71.54(13) . . . 3_656 ?
O3 Mo1 O1 Mo3 179.10(11) . . . 3_656 ?
O12 Mo1 O1 Mo3 -50.8(2) 3_656 . . 3_656 ?
O7 Mo1 O1 Mo3 -22.02(10) 3_656 . . 3_656 ?
O4 Mo1 O1 Mo3 -95.18(11) . . . 3_656 ?
Mo4 Mo1 O1 Mo3 -21.00(13) 3_656 . . 3_656 ?
O11 Mo4 O4 Mo2 73.41(11) . . . . ?
O13 Mo4 O4 Mo2 179.79(9) . . . . ?
O12 Mo4 O4 Mo2 -63.0(2) . . . . ?
O7 Mo4 O4 Mo2 -22.76(9) . . . . ?
O7 Mo4 O4 Mo2 -100.71(9) 3_656 . . . ?
Mo1 Mo4 O4 Mo2 -24.47(11) 3_656 . . . ?
O11 Mo4 O4 Mo1 -172.31(10) . . . . ?
O13 Mo4 O4 Mo1 -65.93(10) . . . . ?
O12 Mo4 O4 Mo1 51.2(2) . . . . ?
O7 Mo4 O4 Mo1 91.52(9) . . . . ?
O7 Mo4 O4 Mo1 13.58(8) 3_656 . . . ?
Mo1 Mo4 O4 Mo1 89.82(8) 3_656 . . . ?
O5 Mo2 O4 Mo4 -72.20(12) . . . . ?
O6 Mo2 O4 Mo4 -179.59(10) . . . . ?
O8 Mo2 O4 Mo4 51.67(18) . . . . ?
O7 Mo2 O4 Mo4 21.31(8) . . . . ?
O12 Mo2 O4 Mo4 96.41(9) 3_656 . . . ?
O5 Mo2 O4 Mo1 170.04(10) . . . . ?
O6 Mo2 O4 Mo1 62.65(11) . . . . ?
O8 Mo2 O4 Mo1 -66.08(16) . . . . ?
O7 Mo2 O4 Mo1 -96.45(8) . . . . ?
O12 Mo2 O4 Mo1 -21.35(7) 3_656 . . . ?
O2 Mo1 O4 Mo4 -52.8(4) . . . . ?
O3 Mo1 O4 Mo4 166.12(11) . . . . ?
O1 Mo1 O4 Mo4 64.03(10) . . . . ?
O12 Mo1 O4 Mo4 -92.44(10) 3_656 . . . ?
O7 Mo1 O4 Mo4 -14.35(8) 3_656 . . . ?
Mo4 Mo1 O4 Mo4 -57.25(7) 3_656 . . . ?
O2 Mo1 O4 Mo2 65.2(4) . . . . ?
O3 Mo1 O4 Mo2 -75.92(10) . . . . ?
O1 Mo1 O4 Mo2 -178.02(9) . . . . ?
O12 Mo1 O4 Mo2 25.52(8) 3_656 . . . ?
O7 Mo1 O4 Mo2 103.61(9) 3_656 . . . ?
Mo4 Mo1 O4 Mo2 60.70(6) 3_656 . . . ?
O11 Mo4 O7 Mo1 82.96(10) . . . 3_656 ?
O13 Mo4 O7 Mo1 -96.0(2) . . . 3_656 ?
O12 Mo4 O7 Mo1 -17.30(7) . . . 3_656 ?
O4 Mo4 O7 Mo1 -178.04(8) . . . 3_656 ?
O7 Mo4 O7 Mo1 -97.73(8) 3_656 . . 3_656 ?
O11 Mo4 O7 Mo2 -81.07(9) . . . . ?
O13 Mo4 O7 Mo2 100.0(2) . . . . ?
O12 Mo4 O7 Mo2 178.67(8) . . . . ?
O4 Mo4 O7 Mo2 17.93(7) . . . . ?
O7 Mo4 O7 Mo2 98.24(8) 3_656 . . . ?
Mo1 Mo4 O7 Mo2 -164.03(10) 3_656 . . . ?
O11 Mo4 O7 Mo4 -179.32(9) . . . 3_656 ?
O13 Mo4 O7 Mo4 1.7(2) . . . 3_656 ?
O12 Mo4 O7 Mo4 80.43(8) . . . 3_656 ?
O4 Mo4 O7 Mo4 -80.31(8) . . . 3_656 ?
O7 Mo4 O7 Mo4 0.0 3_656 . . 3_656 ?
Mo1 Mo4 O7 Mo4 97.73(8) 3_656 . . 3_656 ?
O11 Mo4 O7 Mo3 -1.4(3) . . . . ?
O13 Mo4 O7 Mo3 179.7(3) . . . . ?
O12 Mo4 O7 Mo3 -101.7(3) . . . . ?
O4 Mo4 O7 Mo3 97.6(3) . . . . ?
O7 Mo4 O7 Mo3 177.9(4) 3_656 . . . ?
Mo1 Mo4 O7 Mo3 -84.4(3) 3_656 . . . ?
O5 Mo2 O7 Mo4 78.22(10) . . . . ?
O6 Mo2 O7 Mo4 -95.8(3) . . . . ?
O8 Mo2 O7 Mo4 179.01(9) . . . . ?
O4 Mo2 O7 Mo4 -17.98(7) . . . . ?
O12 Mo2 O7 Mo4 -93.71(8) 3_656 . . . ?
O5 Mo2 O7 Mo1 -24.3(3) . . . 3_656 ?
O6 Mo2 O7 Mo1 161.7(3) . . . 3_656 ?
O8 Mo2 O7 Mo1 76.5(3) . . . 3_656 ?
O4 Mo2 O7 Mo1 -120.5(3) . . . 3_656 ?
O12 Mo2 O7 Mo1 163.8(3) 3_656 . . 3_656 ?
O5 Mo2 O7 Mo4 -177.44(10) . . . 3_656 ?
O6 Mo2 O7 Mo4 8.6(3) . . . 3_656 ?
O8 Mo2 O7 Mo4 -76.66(9) . . . 3_656 ?
O4 Mo2 O7 Mo4 86.35(8) . . . 3_656 ?
O12 Mo2 O7 Mo4 10.63(6) 3_656 . . 3_656 ?
O5 Mo2 O7 Mo3 -85.32(9) . . . . ?
O6 Mo2 O7 Mo3 100.7(3) . . . . ?
O8 Mo2 O7 Mo3 15.47(8) . . . . ?
O4 Mo2 O7 Mo3 178.48(7) . . . . ?
O12 Mo2 O7 Mo3 102.75(7) 3_656 . . . ?
O9 Mo3 O7 Mo4 177.1(3) . . . . ?
O10 Mo3 O7 Mo4 2.4(3) . . . . ?
O8 Mo3 O7 Mo4 -96.0(3) . . . . ?
O1 Mo3 O7 Mo4 100.4(3) 3_656 . . . ?
O13 Mo3 O7 Mo4 -177.9(3) 3_656 . . . ?
O9 Mo3 O7 Mo1 91.9(2) . . . 3_656 ?
O10 Mo3 O7 Mo1 -82.75(9) . . . 3_656 ?
O8 Mo3 O7 Mo1 178.79(9) . . . 3_656 ?
O1 Mo3 O7 Mo1 15.26(7) 3_656 . . 3_656 ?
O13 Mo3 O7 Mo1 96.90(7) 3_656 . . 3_656 ?
O9 Mo3 O7 Mo2 -102.4(2) . . . . ?
O10 Mo3 O7 Mo2 82.95(9) . . . . ?
O8 Mo3 O7 Mo2 -15.50(8) . . . . ?
O1 Mo3 O7 Mo2 -179.03(8) 3_656 . . . ?
O13 Mo3 O7 Mo2 -97.40(7) 3_656 . . . ?
O9 Mo3 O7 Mo4 -4.9(3) . . . 3_656 ?
O10 Mo3 O7 Mo4 -179.59(9) . . . 3_656 ?
O8 Mo3 O7 Mo4 81.96(8) . . . 3_656 ?
O1 Mo3 O7 Mo4 -81.58(8) 3_656 . . 3_656 ?
O13 Mo3 O7 Mo4 0.06(6) 3_656 . . 3_656 ?
O5 Mo2 O8 Mo3 70.79(14) . . . . ?
O6 Mo2 O8 Mo3 178.99(12) . . . . ?
O4 Mo2 O8 Mo3 -52.0(2) . . . . ?
O7 Mo2 O8 Mo3 -22.25(11) . . . . ?
O12 Mo2 O8 Mo3 -94.23(12) 3_656 . . . ?
O9 Mo3 O8 Mo2 179.30(12) . . . . ?
O10 Mo3 O8 Mo2 -72.12(14) . . . . ?
O1 Mo3 O8 Mo2 49.3(2) 3_656 . . . ?
O13 Mo3 O8 Mo2 93.81(12) 3_656 . . . ?
O7 Mo3 O8 Mo2 21.67(10) . . . . ?
O11 Mo4 O12 Mo1 -74.54(11) . . . 3_656 ?
O13 Mo4 O12 Mo1 179.15(9) . . . 3_656 ?
O4 Mo4 O12 Mo1 61.7(2) . . . 3_656 ?
O7 Mo4 O12 Mo1 21.40(9) . . . 3_656 ?
O7 Mo4 O12 Mo1 99.33(9) 3_656 . . 3_656 ?
O11 Mo4 O12 Mo2 172.94(10) . . . 3_656 ?
O13 Mo4 O12 Mo2 66.63(10) . . . 3_656 ?
O4 Mo4 O12 Mo2 -50.8(2) . . . 3_656 ?
O7 Mo4 O12 Mo2 -91.12(9) . . . 3_656 ?
O7 Mo4 O12 Mo2 -13.19(8) 3_656 . . 3_656 ?
Mo1 Mo4 O12 Mo2 -112.52(12) 3_656 . . 3_656 ?
O11 Mo4 O13 Mo3 179.29(11) . . . 3_656 ?
O12 Mo4 O13 Mo3 -76.97(11) . . . 3_656 ?
O4 Mo4 O13 Mo3 76.45(11) . . . 3_656 ?
O7 Mo4 O13 Mo3 -1.8(3) . . . 3_656 ?
O7 Mo4 O13 Mo3 -0.09(9) 3_656 . . 3_656 ?
Mo1 Mo4 O13 Mo3 -76.30(12) 3_656 . . 3_656 ?
C5 N1 C1 C2 -1.3(6) . . . . ?
C6 N1 C1 C2 177.2(4) . . . . ?
N1 C1 C2 C3 0.9(7) . . . . ?
C1 C2 C3 C4 -0.3(7) . . . . ?
C2 C3 C4 C5 0.2(7) . . . . ?
C1 N1 C5 C4 1.2(6) . . . . ?
C6 N1 C5 C4 -177.4(4) . . . . ?
C3 C4 C5 N1 -0.6(6) . . . . ?
C5 N1 C6 C7 83.8(4) . . . . ?
C1 N1 C6 C7 -94.7(4) . . . . ?
N1 C6 C7 C8 -168.4(3) . . . . ?
C6 C7 C8 C9 179.5(4) . . . . ?
C7 C8 C9 C10 -167.0(3) . . . . ?
C8 C9 C10 C11 169.8(3) . . . . ?
C9 C10 C11 C12 -174.1(3) . . . . ?
C10 C11 C12 C13 -172.9(3) . . . . ?
C11 C12 C13 C14 172.2(3) . . . . ?
C12 C13 C14 C15 -175.5(3) . . . . ?
C16 N2 C15 C14 -87.8(4) . . . . ?
C20 N2 C15 C14 85.3(4) . . . . ?
C13 C14 C15 N2 163.7(3) . . . . ?
C20 N2 C16 C17 0.6(6) . . . . ?
C15 N2 C16 C17 173.7(4) . . . . ?
N2 C16 C17 C18 -0.6(7) . . . . ?
C16 C17 C18 C19 0.8(7) . . . . ?
C17 C18 C19 C20 -1.1(7) . . . . ?
C16 N2 C20 C19 -0.8(7) . . . . ?
C15 N2 C20 C19 -173.9(4) . . . . ?
C18 C19 C20 N2 1.1(7) . . . . ?
